data_2019564
loop_
_publ_author_name
'Smith, Graham'
'Lynch, Daniel E.'

_publ_section_title
;
 Two-dimensional coordination polymeric structures in caesium complexes
 with ring-substituted phenoxyacetic acids
;
_journal_coeditor_code SF3232
_journal_issue 6
_journal_name_full 'Acta Crystallographica Section C'
_journal_page_first 606
_journal_page_last 612
_journal_paper_doi 10.1107/S2053229614010596
_journal_volume 70
_journal_year 2014
_chemical_formula_iupac '[Cs (C8 H5 Cl2 O3) (C8 H6 Cl2 O3)]'
_chemical_formula_moiety 'C16 H11 Cl4 Cs O6'
_chemical_formula_sum 'C16 H11 Cl4 Cs O6'
_chemical_formula_weight 573.96
_chemical_name_common 'caesium (2,4-dichlorophenoxy)acetate-(2,4-dichlorophenoxy)acetic acid'
_chemical_name_systematic
;
Poly[[\m~7~-(2,4-dichlorophenoxy)acetato][(2,4-dichlorphenoxy)acetic
acid]caesium]
;
_space_group_IT_number 2
_symmetry_cell_setting triclinic
_symmetry_space_group_name_Hall '-P 1'
_symmetry_space_group_name_H-M 'P -1'
_atom_sites_solution_hydrogens geom
_atom_sites_solution_primary direct
_atom_sites_solution_secondary difmap
_audit_creation_method SHELXL97
_cell_angle_alpha 96.223(5)
_cell_angle_beta 94.561(6)
_cell_angle_gamma 106.450(6)
_cell_formula_units_Z 1
_cell_length_a 4.8756(4)
_cell_length_b 7.1876(4)
_cell_length_c 15.3045(10)
_cell_measurement_reflns_used 1960
_cell_measurement_temperature 200.0(10)
_cell_measurement_theta_max 28.78
_cell_measurement_theta_min 3.09
_cell_volume 507.92(6)
_computing_cell_refinement 'CrysAlis PRO (Agilent, 2012)'
_computing_data_collection 'CrysAlis PRO (Agilent, 2012)'
_computing_data_reduction 'CrysAlis PRO (Agilent, 2012)'
_computing_molecular_graphics 'PLATON (Spek, 2009)'
_computing_publication_material 'PLATON (Spek, 2009)'
_computing_structure_refinement
;
SHELXL97 (Sheldrick, 2008) within WinGX (Farrugia, 2012)
;
_computing_structure_solution 'SIR92 (Altomare <i>et al.</i>, 1993)'
_diffrn_ambient_temperature 200.0(10)
_diffrn_detector_area_resol_mean 16.077
_diffrn_measured_fraction_theta_full 0.998
_diffrn_measured_fraction_theta_max 0.998
_diffrn_measurement_device_type 'Oxford Gemini-S CCD area-detector'
_diffrn_measurement_method \w
_diffrn_radiation_monochromator graphite
_diffrn_radiation_source 'Enhance (Mo) X-ray source'
_diffrn_radiation_type MoK\a
_diffrn_radiation_wavelength 0.71073
_diffrn_reflns_av_R_equivalents 0.0550
_diffrn_reflns_av_sigmaI/netI 0.0552
_diffrn_reflns_limit_h_max 6
_diffrn_reflns_limit_h_min -6
_diffrn_reflns_limit_k_max 8
_diffrn_reflns_limit_k_min -8
_diffrn_reflns_limit_l_max 18
_diffrn_reflns_limit_l_min -18
_diffrn_reflns_number 6008
_diffrn_reflns_theta_full 26.00
_diffrn_reflns_theta_max 26.00
_diffrn_reflns_theta_min 3.10
_diffrn_standards_number 0
_exptl_absorpt_coefficient_mu 2.378
_exptl_absorpt_correction_T_max 0.980
_exptl_absorpt_correction_T_min 0.856
_exptl_absorpt_correction_type multi-scan
_exptl_absorpt_process_details '(CrysAlis PRO; Agilent, 2012)'
_exptl_crystal_colour colourless
_exptl_crystal_density_diffrn 1.876
_exptl_crystal_density_method 'not measured'
_exptl_crystal_description plate
_exptl_crystal_F_000 278
_exptl_crystal_size_max 0.20
_exptl_crystal_size_mid 0.20
_exptl_crystal_size_min 0.04
_refine_diff_density_max 1.007
_refine_diff_density_min -0.791
_refine_ls_extinction_method none
_refine_ls_goodness_of_fit_ref 1.041
_refine_ls_hydrogen_treatment constr
_refine_ls_matrix_type full
_refine_ls_number_parameters 124
_refine_ls_number_reflns 1977
_refine_ls_number_restraints 0
_refine_ls_restrained_S_all 1.041
_refine_ls_R_factor_all 0.0404
_refine_ls_R_factor_gt 0.0375
_refine_ls_shift/su_max 0.000
_refine_ls_shift/su_mean 0.000
_refine_ls_structure_factor_coef Fsqd
_refine_ls_weighting_details 'calc w = 1/[\s^2^(Fo^2^)+(0.0380P)^2^] where P=(Fo^2^+2Fc^2^)/3'
_refine_ls_weighting_scheme calc
_refine_ls_wR_factor_gt 0.0802
_refine_ls_wR_factor_ref 0.0820
_reflns_number_gt 1859
_reflns_number_total 1977
_reflns_threshold_expression I>2\s(I)
_cod_data_source_file sf3232sup1.cif
_cod_data_source_block III
_cod_depositor_comments 'Adding full bibliography for 2019562--2019564.cif.'
_cod_database_code 2019564
_cod_database_fobs_code 2019564

loop_
_symmetry_equiv_pos_as_xyz
'x, y, z'
'-x, -y, -z'

loop_
_atom_site_aniso_label
_atom_site_aniso_U_11
_atom_site_aniso_U_22
_atom_site_aniso_U_33
_atom_site_aniso_U_12
_atom_site_aniso_U_13
_atom_site_aniso_U_23
Cs1 0.0253(2) 0.0206(2) 0.0494(3) 0.00650(10) 0.0047(2) 0.0139(2)
Cl2 0.0754(9) 0.0227(6) 0.0691(9) -0.0037(6) -0.0176(7) 0.0075(6)
Cl4 0.0581(8) 0.0781(10) 0.0438(7) 0.0209(7) -0.0181(6) -0.0008(7)
O11 0.0260(14) 0.0219(14) 0.0416(16) 0.0030(12) -0.0021(12) 0.0089(12)
O31 0.0259(15) 0.0258(15) 0.0539(19) 0.0064(12) 0.0018(13) 0.0173(13)
O32 0.0271(14) 0.0189(14) 0.0454(17) 0.0037(12) -0.0042(12) 0.0075(12)
C1 0.027(2) 0.025(2) 0.029(2) 0.0069(17) 0.0022(16) 0.0027(16)
C2 0.037(2) 0.027(2) 0.040(2) 0.0055(19) 0.0013(19) 0.0009(18)
C3 0.039(3) 0.037(3) 0.038(3) 0.002(2) -0.003(2) -0.007(2)
C4 0.038(2) 0.051(3) 0.029(2) 0.018(2) -0.0037(18) -0.002(2)
C5 0.046(3) 0.038(3) 0.034(2) 0.015(2) -0.002(2) 0.0077(19)
C6 0.032(2) 0.029(2) 0.039(2) 0.0063(18) -0.0021(18) 0.0048(18)
C21 0.025(2) 0.0196(19) 0.032(2) 0.0040(16) 0.0027(16) 0.0065(16)
C31 0.0211(19) 0.023(2) 0.036(2) 0.0091(16) 0.0091(16) 0.0080(16)

loop_
_atom_site_type_symbol
_atom_site_label
_atom_site_fract_x
_atom_site_fract_y
_atom_site_fract_z
_atom_site_U_iso_or_equiv
_atom_site_thermal_displace_type
_atom_site_calc_flag
_atom_site_refinement_flags
_atom_site_occupancy
Cs Cs1 0.50000 0.50000 0.50000 0.03110(10) Uani d S 1.000
Cl Cl2 0.2495(3) 0.37483(17) 0.26721(9) 0.0609(5) Uani d . 1.000
Cl Cl4 -0.1949(3) 0.7324(2) 0.02731(8) 0.0619(5) Uani d . 1.000
O O11 0.6669(5) 0.7505(4) 0.32159(18) 0.0307(8) Uani d . 1.000
O O31 1.0711(6) 0.7193(4) 0.4423(2) 0.0347(9) Uani d . 1.000
O O32 1.3295(6) 1.0313(4) 0.44447(19) 0.0313(9) Uani d . 1.000
C C1 0.4770(8) 0.7582(6) 0.2530(3) 0.0273(12) Uani d . 1.000
C C2 0.2594(9) 0.5862(6) 0.2212(3) 0.0360(12) Uani d . 1.000
C C3 0.0536(10) 0.5781(7) 0.1528(3) 0.0413(17) Uani d . 1.000
C C4 0.0650(9) 0.7435(7) 0.1144(3) 0.0393(14) Uani d . 1.000
C C5 0.2782(10) 0.9158(7) 0.1433(3) 0.0389(16) Uani d . 1.000
C C6 0.4831(9) 0.9234(6) 0.2131(3) 0.0342(12) Uani d . 1.000
C C21 0.9022(8) 0.9215(5) 0.3495(3) 0.0259(11) Uani d . 1.000
C C31 1.1112(8) 0.8795(5) 0.4174(3) 0.0255(11) Uani d . 1.000
H H3 -0.09450 0.45950 0.13250 0.0490 Uiso c R 1.000
H H5 0.28540 1.02900 0.11570 0.0470 Uiso c R 1.000
H H6 0.62890 1.04290 0.23370 0.0410 Uiso c R 1.000
H H21 0.83050 1.02850 0.37560 0.0310 Uiso c R 1.000
H H22 1.00130 0.96440 0.29800 0.0310 Uiso c R 1.000
H H32 1.50000 1.00000 0.50000 0.0470 Uiso d SR 1.000

loop_
_atom_type_symbol
_atom_type_description
_atom_type_scat_dispersion_real
_atom_type_scat_dispersion_imag
_atom_type_scat_source
C C 0.0033 0.0016 'International Tables Vol C Tables 4.2.6.8 and 6.1.1.4'
H H 0.0000 0.0000 'International Tables Vol C Tables 4.2.6.8 and 6.1.1.4'
Cl Cl 0.1484 0.1585 'International Tables Vol C Tables 4.2.6.8 and 6.1.1.4'
Cs Cs -0.3680 2.1192 'International Tables Vol C Tables 4.2.6.8 and 6.1.1.4'
O O 0.0106 0.0060 'International Tables Vol C Tables 4.2.6.8 and 6.1.1.4'

loop_
_geom_angle_atom_site_label_1
_geom_angle_atom_site_label_2
_geom_angle_atom_site_label_3
_geom_angle_site_symmetry_1
_geom_angle_site_symmetry_3
_geom_angle
_geom_angle_publ_flag
Cl2 Cs1 O31 . . 85.77(6) no
Cl2 Cs1 O32 . 1_445 69.94(5) no
Cl2 Cs1 O31 . 1_455 68.14(6) no
Cl2 Cs1 Cl2 . 2_666 180.00 no
Cl2 Cs1 O31 . 2_666 94.23(6) no
Cl2 Cs1 O31 . 2_766 111.86(6) no
Cl2 Cs1 O32 . 2_776 110.06(5) no
O31 Cs1 O32 . 1_445 113.38(8) no
O31 Cs1 O31 . 1_455 105.59(8) no
Cl2 Cs1 O31 2_666 . 94.23(6) no
O31 Cs1 O31 . 2_666 180.00 no
O31 Cs1 O31 . 2_766 74.41(8) no
O31 Cs1 O32 . 2_776 66.62(8) no
O31 Cs1 O32 1_455 1_445 118.94(8) no
Cl2 Cs1 O32 2_666 1_445 110.06(5) no
O31 Cs1 O32 2_666 1_445 66.62(8) no
O31 Cs1 O32 2_766 1_445 61.07(8) no
O32 Cs1 O32 1_445 2_776 180.00 no
Cl2 Cs1 O31 2_666 1_455 111.86(6) no
O31 Cs1 O31 1_455 2_666 74.41(8) no
O31 Cs1 O31 1_455 2_766 180.00 no
O31 Cs1 O32 1_455 2_776 61.07(8) no
Cl2 Cs1 O31 2_666 2_666 85.77(6) no
Cl2 Cs1 O31 2_666 2_766 68.14(6) no
Cl2 Cs1 O32 2_666 2_776 69.94(5) no
O31 Cs1 O31 2_666 2_766 105.59(8) no
O31 Cs1 O32 2_666 2_776 113.38(8) no
O31 Cs1 O32 2_766 2_776 118.94(8) no
Cs1 Cl2 C2 . . 109.50(16) no
C1 O11 C21 . . 116.9(3) no
Cs1 O31 C31 . . 122.2(3) no
Cs1 O31 Cs1 . 1_655 105.59(8) no
Cs1 O31 C31 1_655 . 130.9(3) no
Cs1 O32 C31 1_665 . 142.0(2) no
C31 O32 H32 . . 113.00 no
Cs1 O32 H32 1_665 . 97.00 no
O11 C1 C2 . . 116.9(4) no
C2 C1 C6 . . 118.0(4) no
O11 C1 C6 . . 125.2(4) no
Cl2 C2 C3 . . 118.8(3) no
C1 C2 C3 . . 121.7(4) no
Cl2 C2 C1 . . 119.5(3) no
C2 C3 C4 . . 119.1(4) no
Cl4 C4 C5 . . 120.1(4) no
Cl4 C4 C3 . . 119.0(4) no
C3 C4 C5 . . 120.9(4) no
C4 C5 C6 . . 119.6(4) no
C1 C6 C5 . . 120.7(4) no
O11 C21 C31 . . 109.9(3) no
O32 C31 C21 . . 112.0(3) no
O31 C31 O32 . . 125.6(4) no
O31 C31 C21 . . 122.4(4) no
C2 C3 H3 . . 120.00 no
C4 C3 H3 . . 120.00 no
C4 C5 H5 . . 120.00 no
C6 C5 H5 . . 120.00 no
C1 C6 H6 . . 120.00 no
C5 C6 H6 . . 120.00 no
O11 C21 H21 . . 110.00 no
O11 C21 H22 . . 110.00 no
C31 C21 H21 . . 110.00 no
C31 C21 H22 . . 110.00 no
H21 C21 H22 . . 108.00 no

loop_
_geom_bond_atom_site_label_1
_geom_bond_atom_site_label_2
_geom_bond_site_symmetry_2
_geom_bond_distance
_geom_bond_publ_flag
Cs1 Cl2 . 3.6035(14) yes
Cs1 O31 . 3.037(3) yes
Cs1 O32 1_445 3.232(3) yes
Cs1 O31 1_455 3.084(3) yes
Cs1 Cl2 2_666 3.6035(14) yes
Cs1 O31 2_666 3.037(3) yes
Cs1 O31 2_766 3.084(3) yes
Cs1 O32 2_776 3.232(3) yes
Cl2 C2 . 1.733(4) no
Cl4 C4 . 1.744(5) no
O11 C1 . 1.360(5) no
O11 C21 . 1.421(5) no
O31 C31 . 1.220(5) no
O32 C31 . 1.292(5) no
O32 H32 . 1.2200 no
C1 C6 . 1.387(6) no
C1 C2 . 1.391(6) no
C2 C3 . 1.376(7) no
C3 C4 . 1.372(7) no
C4 C5 . 1.374(7) no
C5 C6 . 1.389(7) no
C21 C31 . 1.511(6) no
C3 H3 . 0.9500 no
C5 H5 . 0.9500 no
C6 H6 . 0.9500 no
C21 H21 . 0.9900 no
C21 H22 . 0.9900 no

loop_
_geom_hbond_atom_site_label_D
_geom_hbond_atom_site_label_H
_geom_hbond_atom_site_label_A
_geom_hbond_site_symmetry_A
_geom_hbond_distance_DH
_geom_hbond_distance_HA
_geom_hbond_distance_DA
_geom_hbond_angle_DHA
_geom_hbond_publ_flag
O32 H32 O32 2_876 1.22 1.22 2.449(4) 180 yes

loop_
_geom_torsion_atom_site_label_1
_geom_torsion_atom_site_label_2
_geom_torsion_atom_site_label_3
_geom_torsion_atom_site_label_4
_geom_torsion_site_symmetry_1
_geom_torsion_site_symmetry_4
_geom_torsion
_geom_torsion_publ_flag
O31 Cs1 Cl2 C2 . . -63.25(18) no
O32 Cs1 Cl2 C2 1_445 . 179.97(19) no
O31 Cs1 Cl2 C2 1_455 . 45.42(18) no
O31 Cs1 Cl2 C2 2_666 . 116.75(18) no
O31 Cs1 Cl2 C2 2_766 . -134.58(18) no
O32 Cs1 Cl2 C2 2_776 . -0.03(19) no
Cl2 Cs1 O31 C31 . . 77.8(3) no
Cl2 Cs1 O31 Cs1 . 1_655 -114.10(8) no
O32 Cs1 O31 C31 1_445 . 143.8(3) no
O31 Cs1 O31 C31 1_455 . 11.9(3) no
Cl2 Cs1 O31 C31 2_666 . -102.2(3) no
O31 Cs1 O31 C31 2_766 . -168.1(3) no
O32 Cs1 O31 C31 2_776 . -36.2(3) no
Cs1 Cl2 C2 C1 . . 34.4(4) no
Cs1 Cl2 C2 C3 . . -146.7(3) no
C21 O11 C1 C2 . . 175.2(4) no
C21 O11 C1 C6 . . -5.2(6) no
C1 O11 C21 C31 . . -172.6(3) no
Cs1 O31 C31 O32 . . 131.3(4) no
Cs1 O31 C31 C21 . . -48.6(5) no
Cs1 O31 C31 O32 1_655 . -33.5(6) no
Cs1 O31 C31 C21 1_655 . 146.7(3) no
Cs1 O32 C31 O31 1_665 . -139.3(3) no
Cs1 O32 C31 C21 1_665 . 40.6(6) no
O11 C1 C2 Cl2 . . -2.1(6) no
O11 C1 C2 C3 . . 179.2(4) no
C6 C1 C2 Cl2 . . 178.3(3) no
C6 C1 C2 C3 . . -0.5(7) no
O11 C1 C6 C5 . . -179.9(4) no
C2 C1 C6 C5 . . -0.3(7) no
Cl2 C2 C3 C4 . . -178.2(4) no
C1 C2 C3 C4 . . 0.7(7) no
C2 C3 C4 Cl4 . . 179.6(4) no
C2 C3 C4 C5 . . 0.0(7) no
Cl4 C4 C5 C6 . . 179.6(4) no
C3 C4 C5 C6 . . -0.8(7) no
C4 C5 C6 C1 . . 0.9(7) no
O11 C21 C31 O31 . . -0.3(6) no
O11 C21 C31 O32 . . 179.8(3) no
